data_4085644
loop_
_publ_author_name
'Tsui, Wai-Kuen'
'Chung, Lai-Hon'
'Tsang, Wai-Him'
'Yeung, Chi-Fung'
'Chiu, Chun-Hong'
'Lo, Hoi-Shing'
'Wong, Chun-Yuen'

_publ_section_title
;
 Synthesis, Spectroscopic and Theoretical Studies of Ruthenafuran and
 Osmafuran Prepared by Activation of Ynone in Alcohol
;
_journal_issue 6
_journal_name_full Organometallics
_journal_page_first 1005
_journal_paper_doi 10.1021/acs.organomet.5b00009
_journal_volume 34
_journal_year 2015
_chemical_formula_sum 'C20 H29 Cl O6 Ru S4'
_chemical_formula_weight 630.19
_chemical_name_systematic
; 
 ? 
;
_space_group_IT_number 2
_symmetry_cell_setting triclinic
_symmetry_space_group_name_Hall '-P 1'
_symmetry_space_group_name_H-M 'P -1'
_atom_sites_solution_hydrogens geom
_atom_sites_solution_primary direct
_atom_sites_solution_secondary difmap
_audit_creation_method SHELXL-97
_cell_angle_alpha 75.480(3)
_cell_angle_beta 71.716(4)
_cell_angle_gamma 78.169(3)
_cell_formula_units_Z 2
_cell_length_a 9.4805(4)
_cell_length_b 11.4022(4)
_cell_length_c 12.9735(4)
_cell_measurement_reflns_used 5634
_cell_measurement_temperature 193(2)
_cell_measurement_theta_max 71.5217
_cell_measurement_theta_min 3.6595
_cell_volume 1276.84(9)
_computing_structure_refinement 'SHELXL-97 (Sheldrick, 1997)'
_computing_structure_solution 'SHELXS-97 (Sheldrick, 1990)'
_diffrn_ambient_temperature 193(2)
_diffrn_detector_area_resol_mean 16.1270
_diffrn_measured_fraction_theta_full 0.993
_diffrn_measured_fraction_theta_max 0.993
_diffrn_measurement_device_type 'Xcalibur, Sapphire3, Gemini ultra'
_diffrn_measurement_method '\w scans'
_diffrn_radiation_monochromator graphite
_diffrn_radiation_source 'fine-focus sealed tube'
_diffrn_radiation_type CuK\a
_diffrn_radiation_wavelength 1.54178
_diffrn_reflns_av_R_equivalents 0.0188
_diffrn_reflns_av_sigmaI/netI 0.0239
_diffrn_reflns_limit_h_max 11
_diffrn_reflns_limit_h_min -11
_diffrn_reflns_limit_k_max 13
_diffrn_reflns_limit_k_min -9
_diffrn_reflns_limit_l_max 15
_diffrn_reflns_limit_l_min -15
_diffrn_reflns_number 8568
_diffrn_reflns_theta_full 67.50
_diffrn_reflns_theta_max 67.50
_diffrn_reflns_theta_min 3.66
_exptl_absorpt_coefficient_mu 9.282
_exptl_absorpt_correction_T_max 1.00000
_exptl_absorpt_correction_T_min 0.41873
_exptl_absorpt_correction_type multi-scan
_exptl_absorpt_process_details
;
CrysAlisPro, Agilent Technologies,
Version 1.171.35.21 (release 20-01-2012 CrysAlis171 .NET)
(compiled Jan 23 2012,18:06:46)
Empirical absorption correction using spherical harmonics,
 implemented in SCALE3 ABSPACK scaling algorithm.
;
_exptl_crystal_colour Orange
_exptl_crystal_density_diffrn 1.639
_exptl_crystal_density_method 'not measured'
_exptl_crystal_description Block
_exptl_crystal_F_000 644
_exptl_crystal_size_max 0.22
_exptl_crystal_size_mid 0.19
_exptl_crystal_size_min 0.05
_refine_diff_density_max 1.381
_refine_diff_density_min -0.979
_refine_diff_density_rms 0.085
_refine_ls_extinction_method none
_refine_ls_goodness_of_fit_ref 1.034
_refine_ls_hydrogen_treatment constr
_refine_ls_matrix_type full
_refine_ls_number_parameters 290
_refine_ls_number_reflns 4571
_refine_ls_number_restraints 0
_refine_ls_restrained_S_all 1.034
_refine_ls_R_factor_all 0.0359
_refine_ls_R_factor_gt 0.0341
_refine_ls_shift/su_max 0.001
_refine_ls_shift/su_mean 0.000
_refine_ls_structure_factor_coef Fsqd
_refine_ls_weighting_details 'calc w=1/[\s^2^(Fo^2^)+(0.0500P)^2^+1.9015P] where P=(Fo^2^+2Fc^2^)/3'
_refine_ls_weighting_scheme calc
_refine_ls_wR_factor_gt 0.0892
_refine_ls_wR_factor_ref 0.0907
_reflns_number_gt 4333
_reflns_number_total 4571
_reflns_threshold_expression >2sigma(I)
_cod_data_source_file om5b00009_si_001.cif
_cod_data_source_block COMPLEX_1
_cod_depositor_comments
;
The following automatic conversions were performed:

'_symmetry_cell_setting' value 'Triclinic' changed to 'triclinic'
according to the built-in table from CIF Core dictionary named
'cif_core.dic' version 2.4.1 from 2010-06-29.

Automatic conversion script
Id: cif_fix_values 2827 2014-09-09 07:05:25Z andrius 
;
_cod_original_cell_volume 1276.84(8)
_cod_original_sg_symbol_H-M P-1
_cod_database_code 4085644

loop_
_symmetry_equiv_pos_as_xyz
'x, y, z'
'-x, -y, -z'

loop_
_atom_site_label
_atom_site_type_symbol
_atom_site_fract_x
_atom_site_fract_y
_atom_site_fract_z
_atom_site_U_iso_or_equiv
_atom_site_adp_type
_atom_site_occupancy
_atom_site_symmetry_multiplicity
_atom_site_calc_flag
_atom_site_refinement_flags
C1 C 0.0732(3) 0.3066(3) 0.0899(2) 0.0263(6) Uani 1 1 d .
C2 C 0.1625(3) 0.4004(3) 0.0512(2) 0.0275(6) Uani 1 1 d .
H2 H 0.1978 0.4345 -0.0235 0.033 Uiso 1 1 calc R
C3 C 0.1943(3) 0.4386(3) 0.1355(2) 0.0268(6) Uani 1 1 d .
C4 C 0.2901(3) 0.5347(3) 0.1149(3) 0.0284(6) Uani 1 1 d .
C5 C 0.3393(4) 0.6078(3) 0.0110(3) 0.0363(7) Uani 1 1 d .
H5 H 0.3112 0.5979 -0.0485 0.044 Uiso 1 1 calc R
C6 C 0.4300(4) 0.6955(3) -0.0045(3) 0.0423(8) Uani 1 1 d .
H6 H 0.4621 0.7442 -0.0742 0.051 Uiso 1 1 calc R
C7 C 0.4731(4) 0.7108(3) 0.0833(3) 0.0421(8) Uani 1 1 d .
H7 H 0.5340 0.7697 0.0726 0.051 Uiso 1 1 calc R
C8 C 0.4255(5) 0.6384(4) 0.1866(3) 0.0472(9) Uani 1 1 d .
H8 H 0.4546 0.6481 0.2457 0.057 Uiso 1 1 calc R
C9 C 0.3341(4) 0.5511(3) 0.2023(3) 0.0413(8) Uani 1 1 d .
H9 H 0.3019 0.5028 0.2723 0.050 Uiso 1 1 calc R
C10 C 0.0813(4) 0.3060(3) -0.0971(3) 0.0382(7) Uani 1 1 d .
H10A H 0.0545 0.3932 -0.1134 0.057 Uiso 1 1 calc R
H10B H 0.0358 0.2688 -0.1350 0.057 Uiso 1 1 calc R
H10C H 0.1883 0.2861 -0.1214 0.057 Uiso 1 1 calc R
C11 C -0.3428(4) 0.2610(4) 0.3076(4) 0.0538(10) Uani 1 1 d .
H11A H -0.3639 0.2265 0.3864 0.065 Uiso 1 1 calc R
H11B H -0.4362 0.3020 0.2917 0.065 Uiso 1 1 calc R
C12 C -0.2755(4) 0.1608(3) 0.2421(4) 0.0465(9) Uani 1 1 d .
H12A H -0.2524 0.1949 0.1633 0.056 Uiso 1 1 calc R
H12B H -0.3450 0.1023 0.2598 0.056 Uiso 1 1 calc R
C13 C -0.0094(4) -0.0075(3) 0.1806(3) 0.0464(9) Uani 1 1 d .
H13A H -0.0723 -0.0658 0.1829 0.056 Uiso 1 1 calc R
H13B H 0.0146 0.0425 0.1065 0.056 Uiso 1 1 calc R
C14 C 0.1344(5) -0.0746(4) 0.2097(4) 0.0594(11) Uani 1 1 d .
H14A H 0.1105 -0.1027 0.2895 0.071 Uiso 1 1 calc R
H14B H 0.1664 -0.1466 0.1768 0.071 Uiso 1 1 calc R
C15 C 0.2663(5) -0.0026(4) 0.1738(4) 0.0591(11) Uani 1 1 d .
H15A H 0.2873 0.0271 0.0943 0.071 Uiso 1 1 calc R
H15B H 0.3529 -0.0596 0.1870 0.071 Uiso 1 1 calc R
C16 C 0.2528(5) 0.0580(4) 0.3802(4) 0.0629(13) Uani 1 1 d .
H16A H 0.1944 -0.0096 0.4081 0.075 Uiso 1 1 calc R
H16B H 0.3546 0.0269 0.3841 0.075 Uiso 1 1 calc R
C17 C 0.1859(6) 0.1544(5) 0.4488(4) 0.0630(13) Uani 1 1 d .
H17A H 0.2386 0.2252 0.4171 0.076 Uiso 1 1 calc R
H17B H 0.1945 0.1229 0.5237 0.076 Uiso 1 1 calc R
C18 C -0.0631(7) 0.3425(5) 0.4923(4) 0.0687(14) Uani 1 1 d .
H18A H -0.0542 0.3343 0.5664 0.082 Uiso 1 1 calc R
H18B H 0.0010 0.4010 0.4418 0.082 Uiso 1 1 calc R
C19 C -0.2245(8) 0.3854(6) 0.4901(5) 0.094(2) Uani 1 1 d .
H19A H -0.2775 0.3146 0.5199 0.113 Uiso 1 1 calc R
H19B H -0.2676 0.4410 0.5411 0.113 Uiso 1 1 calc R
C20 C -0.2581(7) 0.4461(5) 0.3851(4) 0.0756(15) Uani 1 1 d .
H20A H -0.2109 0.5199 0.3588 0.091 Uiso 1 1 calc R
H20B H -0.3655 0.4720 0.4024 0.091 Uiso 1 1 calc R
Cl5 Cl 0.62326(10) 0.80484(9) 0.35372(9) 0.0508(2) Uani 1 1 d .
O1 O 0.1388(3) 0.3903(2) 0.23687(17) 0.0330(5) Uani 1 1 d .
O2 O 0.0288(3) 0.2609(2) 0.02116(18) 0.0330(5) Uani 1 1 d .
O3 O 0.5374(7) 0.7125(5) 0.4012(7) 0.177(3) Uani 1 1 d .
O4 O 0.6032(5) 0.8622(6) 0.2438(4) 0.122(2) Uani 1 1 d .
O5 O 0.7799(3) 0.7615(3) 0.3379(2) 0.0589(7) Uani 1 1 d .
O6 O 0.5767(4) 0.8980(3) 0.4167(3) 0.0686(9) Uani 1 1 d .
Ru1 Ru 0.02101(2) 0.246500(19) 0.254159(17) 0.02649(10) Uani 1 1 d .
S1 S -0.20875(10) 0.37024(7) 0.26865(7) 0.0385(2) Uani 1 1 d .
S2 S -0.10576(9) 0.08737(7) 0.28067(7) 0.03331(18) Uani 1 1 d .
S3 S 0.25281(10) 0.12627(8) 0.23562(8) 0.0439(2) Uani 1 1 d .
S4 S -0.00889(12) 0.19672(9) 0.45074(7) 0.0465(2) Uani 1 1 d .

loop_
_atom_site_aniso_label
_atom_site_aniso_U_11
_atom_site_aniso_U_22
_atom_site_aniso_U_33
_atom_site_aniso_U_23
_atom_site_aniso_U_13
_atom_site_aniso_U_12
C1 0.0259(14) 0.0251(14) 0.0248(14) -0.0045(11) -0.0043(11) -0.0015(11)
C2 0.0271(14) 0.0284(15) 0.0234(14) -0.0022(12) -0.0027(11) -0.0063(12)
C3 0.0257(14) 0.0251(14) 0.0263(15) -0.0017(12) -0.0047(12) -0.0044(11)
C4 0.0245(14) 0.0260(15) 0.0326(16) -0.0039(12) -0.0053(12) -0.0051(12)
C5 0.0345(17) 0.0391(18) 0.0348(17) 0.0020(14) -0.0109(14) -0.0139(14)
C6 0.0369(18) 0.0373(18) 0.047(2) 0.0060(16) -0.0081(15) -0.0165(15)
C7 0.0279(16) 0.0362(18) 0.065(2) -0.0157(17) -0.0088(16) -0.0093(14)
C8 0.049(2) 0.053(2) 0.049(2) -0.0173(18) -0.0130(17) -0.0194(18)
C9 0.047(2) 0.045(2) 0.0341(18) -0.0082(15) -0.0077(15) -0.0181(16)
C10 0.0438(19) 0.0446(19) 0.0270(16) -0.0136(14) -0.0052(14) -0.0073(15)
C11 0.0310(18) 0.047(2) 0.067(3) 0.0024(19) 0.0008(17) -0.0079(16)
C12 0.0344(18) 0.042(2) 0.063(2) 0.0016(18) -0.0179(17) -0.0134(15)
C13 0.051(2) 0.0317(18) 0.056(2) -0.0122(16) -0.0076(18) -0.0130(16)
C14 0.053(2) 0.033(2) 0.082(3) -0.011(2) -0.007(2) -0.0024(17)
C15 0.044(2) 0.042(2) 0.078(3) -0.012(2) -0.003(2) 0.0013(17)
C16 0.052(2) 0.059(3) 0.072(3) 0.030(2) -0.035(2) -0.021(2)
C17 0.073(3) 0.073(3) 0.050(2) 0.019(2) -0.035(2) -0.036(3)
C18 0.104(4) 0.072(3) 0.035(2) -0.008(2) -0.012(2) -0.039(3)
C19 0.120(5) 0.096(4) 0.054(3) -0.036(3) 0.019(3) -0.028(4)
C20 0.086(4) 0.063(3) 0.064(3) -0.034(3) 0.007(3) 0.003(3)
Cl5 0.0408(5) 0.0579(6) 0.0591(6) -0.0299(5) -0.0002(4) -0.0178(4)
O1 0.0436(13) 0.0353(12) 0.0214(10) 0.0003(9) -0.0081(9) -0.0174(10)
O2 0.0404(12) 0.0326(11) 0.0276(11) -0.0077(9) -0.0054(9) -0.0130(9)
O3 0.116(4) 0.104(4) 0.274(8) -0.080(5) 0.065(5) -0.068(3)
O4 0.101(3) 0.195(5) 0.081(3) -0.060(3) -0.056(3) 0.048(3)
O5 0.0493(16) 0.071(2) 0.0529(17) -0.0193(15) -0.0090(13) -0.0003(14)
O6 0.063(2) 0.072(2) 0.089(2) -0.0479(19) -0.0373(18) 0.0153(16)
Ru1 0.02946(14) 0.02475(14) 0.02234(14) 0.00247(9) -0.00492(9) -0.00972(9)
S1 0.0391(4) 0.0303(4) 0.0351(4) -0.0014(3) -0.0002(3) -0.0030(3)
S2 0.0328(4) 0.0268(4) 0.0362(4) 0.0025(3) -0.0067(3) -0.0105(3)
S3 0.0307(4) 0.0372(5) 0.0549(5) 0.0093(4) -0.0110(4) -0.0092(3)
S4 0.0623(6) 0.0526(5) 0.0259(4) 0.0093(4) -0.0132(4) -0.0305(5)

loop_
_atom_type_symbol
_atom_type_description
_atom_type_scat_dispersion_real
_atom_type_scat_dispersion_imag
_atom_type_scat_source
C C 0.0181 0.0091 'International Tables Vol C Tables 4.2.6.8 and 6.1.1.4'
H H 0.0000 0.0000 'International Tables Vol C Tables 4.2.6.8 and 6.1.1.4'
O O 0.0492 0.0322 'International Tables Vol C Tables 4.2.6.8 and 6.1.1.4'
Cl Cl 0.3639 0.7018 'International Tables Vol C Tables 4.2.6.8 and 6.1.1.4'
Ru Ru 0.0552 3.2960 'International Tables Vol C Tables 4.2.6.8 and 6.1.1.4'
S S 0.3331 0.5567 'International Tables Vol C Tables 4.2.6.8 and 6.1.1.4'

loop_
_geom_angle_atom_site_label_1
_geom_angle_atom_site_label_2
_geom_angle_atom_site_label_3
_geom_angle
O2 C1 C2 122.0(3)
O2 C1 Ru1 123.8(2)
C2 C1 Ru1 114.2(2)
C1 C2 C3 113.9(3)
O1 C3 C2 119.9(3)
O1 C3 C4 116.1(3)
C2 C3 C4 124.0(3)
C9 C4 C5 118.7(3)
C9 C4 C3 118.9(3)
C5 C4 C3 122.4(3)
C6 C5 C4 120.4(3)
C7 C6 C5 120.4(3)
C8 C7 C6 119.7(3)
C7 C8 C9 120.0(4)
C8 C9 C4 120.9(3)
C12 C11 S1 108.5(3)
C11 C12 S2 106.5(3)
C14 C13 S2 107.7(3)
C15 C14 C13 116.8(3)
C14 C15 S3 119.5(3)
C17 C16 S3 108.7(3)
C16 C17 S4 108.0(3)
C19 C18 S4 107.2(4)
C20 C19 C18 119.8(5)
C19 C20 S1 122.2(4)
O3 Cl5 O6 110.7(3)
O3 Cl5 O5 112.1(3)
O6 Cl5 O5 110.99(19)
O3 Cl5 O4 109.8(5)
O6 Cl5 O4 106.3(3)
O5 Cl5 O4 106.7(2)
C3 O1 Ru1 112.35(19)
C1 O2 C10 119.0(2)
C1 Ru1 O1 79.26(10)
C1 Ru1 S2 103.19(9)
O1 Ru1 S2 177.46(6)
C1 Ru1 S3 89.83(9)
O1 Ru1 S3 84.99(7)
S2 Ru1 S3 94.32(3)
C1 Ru1 S1 88.89(9)
O1 Ru1 S1 94.17(7)
S2 Ru1 S1 86.58(3)
S3 Ru1 S1 178.58(3)
C1 Ru1 S4 169.56(9)
O1 Ru1 S4 90.58(6)
S2 Ru1 S4 86.95(3)
S3 Ru1 S4 86.88(4)
S1 Ru1 S4 94.28(4)
C20 S1 C11 105.0(2)
C20 S1 Ru1 111.1(2)
C11 S1 Ru1 103.54(13)
C13 S2 C12 104.9(2)
C13 S2 Ru1 110.41(13)
C12 S2 Ru1 103.31(12)
C15 S3 C16 104.6(2)
C15 S3 Ru1 112.33(15)
C16 S3 Ru1 103.03(16)
C18 S4 C17 105.0(3)
C18 S4 Ru1 104.27(15)
C17 S4 Ru1 98.94(15)

loop_
_geom_bond_atom_site_label_1
_geom_bond_atom_site_label_2
_geom_bond_distance
C1 O2 1.342(4)
C1 C2 1.396(4)
C1 Ru1 2.000(3)
C2 C3 1.405(4)
C3 O1 1.277(4)
C3 C4 1.486(4)
C4 C9 1.389(5)
C4 C5 1.390(5)
C5 C6 1.387(5)
C6 C7 1.384(6)
C7 C8 1.378(6)
C8 C9 1.387(5)
C10 O2 1.448(4)
C11 C12 1.511(6)
C11 S1 1.831(4)
C12 S2 1.812(4)
C13 C14 1.529(6)
C13 S2 1.801(4)
C14 C15 1.523(6)
C15 S3 1.808(5)
C16 C17 1.502(8)
C16 S3 1.841(4)
C17 S4 1.805(5)
C18 C19 1.515(9)
C18 S4 1.801(5)
C19 C20 1.464(8)
C20 S1 1.815(5)
Cl5 O3 1.365(5)
Cl5 O6 1.417(3)
Cl5 O5 1.432(3)
Cl5 O4 1.466(4)
O1 Ru1 2.097(2)
Ru1 S2 2.2753(8)
Ru1 S3 2.3162(9)
Ru1 S1 2.3209(9)
Ru1 S4 2.4069(9)
